data_1512799
loop_
_publ_author_name
'Mahendra Sekhar Jana'
'Ajoy Kumar Pramanik'
'Subhankar Kundu'
'Deblina Sarkar'
'Subrata Jana'
'Tapan Kumar Mondal'

_publ_section_title
;
 Synthesis, X-ray structure, spectroscopic and DFT study of
 cis-[Ru(PPh3)(L)X2] complexes (X = Cl-, Br-, I- and NCS-) (L =
 1-methyl-2-{(o-thiomethyl)phenylazo}imidazole
;
_journal_name_full
;
Inorganica Chimica Acta
;
_journal_page_first 583
_journal_page_last 590
_journal_paper_doi 10.1016/j.ica.2012.09.011
_journal_volume 394
_journal_year 2013
_chemical_formula_sum 'C29 H27 I2 N4 P Ru S'
_chemical_formula_weight 849.46
_space_group_IT_number 61
_symmetry_cell_setting orthorhombic
_symmetry_space_group_name_Hall '-P 2ac 2ab'
_symmetry_space_group_name_H-M 'P b c a'
_atom_sites_solution_hydrogens geom
_atom_sites_solution_primary direct
_atom_sites_solution_secondary difmap
_cell_angle_alpha 90.00
_cell_angle_beta 90.00
_cell_angle_gamma 90.00
_cell_formula_units_Z 8
_cell_length_a 11.3207(2)
_cell_length_b 17.7526(4)
_cell_length_c 30.2606(6)
_cell_measurement_temperature 273(2)
_cell_volume 6081.5(2)
_computing_cell_refinement 'Bruker SMART'
_computing_data_collection 'Bruker SMART'
_computing_data_reduction 'Bruker SMART'
_computing_molecular_graphics 'Bruker SHELXTL'
_computing_publication_material 'Bruker SHELXTL'
_computing_structure_refinement 'SHELXL-97 (Sheldrick, 1997)'
_computing_structure_solution 'SHELXS-97 (Sheldrick, 1990)'
_diffrn_ambient_temperature 273(2)
_diffrn_measured_fraction_theta_full 0.993
_diffrn_measured_fraction_theta_max 0.993
_diffrn_radiation_monochromator graphite
_diffrn_radiation_source 'fine-focus sealed tube'
_diffrn_radiation_type MoK\a
_diffrn_radiation_wavelength 0.71073
_diffrn_reflns_av_R_equivalents 0.0463
_diffrn_reflns_av_sigmaI/netI 0.0252
_diffrn_reflns_limit_h_max 13
_diffrn_reflns_limit_h_min -14
_diffrn_reflns_limit_k_max 22
_diffrn_reflns_limit_k_min -22
_diffrn_reflns_limit_l_max 38
_diffrn_reflns_limit_l_min -38
_diffrn_reflns_number 85408
_diffrn_reflns_theta_full 27.05
_diffrn_reflns_theta_max 27.05
_diffrn_reflns_theta_min 2.25
_exptl_absorpt_coefficient_mu 2.693
_exptl_absorpt_correction_T_max 0.650
_exptl_absorpt_correction_T_min 0.465
_exptl_absorpt_correction_type multi-scan
_exptl_absorpt_process_details Sababs
_exptl_crystal_colour pink
_exptl_crystal_density_diffrn 1.856
_exptl_crystal_density_method 'not measured'
_exptl_crystal_description block
_exptl_crystal_F_000 3280
_exptl_crystal_size_max 0.32
_exptl_crystal_size_mid 0.24
_exptl_crystal_size_min 0.16
_refine_diff_density_max 1.522
_refine_diff_density_min -2.048
_refine_diff_density_rms 0.155
_refine_ls_extinction_method none
_refine_ls_goodness_of_fit_ref 1.171
_refine_ls_matrix_type full
_refine_ls_number_parameters 343
_refine_ls_number_reflns 6639
_refine_ls_number_restraints 0
_refine_ls_restrained_S_all 1.171
_refine_ls_R_factor_all 0.0817
_refine_ls_R_factor_gt 0.0621
_refine_ls_shift/su_max 0.001
_refine_ls_shift/su_mean 0.000
_refine_ls_structure_factor_coef Fsqd
_refine_ls_weighting_details 'calc w=1/[\s^2^(Fo^2^)+(0.0767P)^2^+28.4862P] where P=(Fo^2^+2Fc^2^)/3'
_refine_ls_weighting_scheme calc
_refine_ls_wR_factor_gt 0.1633
_refine_ls_wR_factor_ref 0.1787
_reflns_number_gt 5191
_reflns_number_total 6639
_reflns_threshold_expression >2sigma(I)
_cod_data_source_file ICA-2013-394-583-590-2.cif
_cod_data_source_block tkm_3_0m
_cod_original_sg_symbol_H-M Pbca
_cod_database_code 1512799

loop_
_symmetry_equiv_pos_as_xyz
'x, y, z'
'x+1/2, -y+1/2, -z'
'-x, y+1/2, -z+1/2'
'-x+1/2, -y, z+1/2'
'-x, -y, -z'
'-x-1/2, y-1/2, z'
'x, -y-1/2, z-1/2'
'x-1/2, y, -z-1/2'

loop_
_atom_site_label
_atom_site_type_symbol
_atom_site_fract_x
_atom_site_fract_y
_atom_site_fract_z
_atom_site_U_iso_or_equiv
_atom_site_adp_type
_atom_site_occupancy
_atom_site_symmetry_multiplicity
_atom_site_calc_flag
_atom_site_refinement_flags
Ru1 Ru 0.81334(5) 0.17304(3) 0.087416(18) 0.03719(16) Uani 1 1 d .
I2 I 0.83941(6) 0.11367(3) 0.002257(18) 0.04949(19) Uani 1 1 d .
I1 I 0.61091(6) 0.09468(4) 0.09483(3) 0.0464(2) Uani 1 1 d .
S1 S 0.9321(2) 0.08206(11) 0.11904(7) 0.0550(5) Uani 1 1 d .
P1 P 0.79235(18) 0.22854(10) 0.15687(6) 0.0418(4) Uani 1 1 d .
N1 N 0.7544(6) 0.2711(3) 0.05649(19) 0.0425(13) Uani 1 1 d .
N2 N 0.8174(8) 0.3756(4) 0.0247(2) 0.060(2) Uani 1 1 d .
N3 N 0.9612(6) 0.2894(4) 0.0539(2) 0.0520(16) Uani 1 1 d .
N4 N 0.9596(5) 0.2244(3) 0.0745(2) 0.0435(14) Uani 1 1 d .
C1 C 1.0727(7) 0.1905(5) 0.0823(3) 0.0517(19) Uani 1 1 d .
C2 C 1.0713(8) 0.1195(6) 0.1003(3) 0.061(2) Uani 1 1 d .
C3 C 1.1752(10) 0.0819(9) 0.1073(4) 0.091(4) Uani 1 1 d .
H3 H 1.1743 0.0335 0.1191 0.109 Uiso 1 1 calc R
C4 C 1.2794(13) 0.1152(11) 0.0970(5) 0.092(5) Uani 1 1 d .
H4 H 1.3496 0.0893 0.1019 0.134 Uiso 1 1 calc R
C5 C 1.2830(9) 0.1856(10) 0.0798(4) 0.086(4) Uani 1 1 d .
H5 H 1.3555 0.2077 0.0734 0.115 Uiso 1 1 calc R
C6 C 1.1782(7) 0.2254(7) 0.0714(3) 0.074(3) Uani 1 1 d .
H6 H 1.1796 0.2733 0.0590 0.089 Uiso 1 1 calc R
C7 C 0.8507(7) 0.3117(4) 0.0459(3) 0.0472(17) Uani 1 1 d .
C8 C 0.6590(7) 0.3096(5) 0.0408(3) 0.0501(18) Uani 1 1 d .
H8 H 0.5806 0.2945 0.0429 0.060 Uiso 1 1 calc R
C9 C 0.6991(9) 0.3746(5) 0.0213(3) 0.059(2) Uani 1 1 d .
H9 H 0.6526 0.4115 0.0081 0.070 Uiso 1 1 calc R
C10 C 0.8998(12) 0.4335(5) 0.0085(4) 0.082(3) Uani 1 1 d .
H10A H 0.9793 0.4191 0.0156 0.123 Uiso 1 1 calc R
H10B H 0.8820 0.4808 0.0224 0.123 Uiso 1 1 calc R
H10C H 0.8919 0.4384 -0.0229 0.123 Uiso 1 1 calc R
C11 C 0.9296(12) -0.0087(5) 0.0928(4) 0.088(4) Uani 1 1 d .
H11A H 0.8580 -0.0344 0.1005 0.132 Uiso 1 1 calc R
H11B H 0.9963 -0.0377 0.1025 0.132 Uiso 1 1 calc R
H11C H 0.9332 -0.0024 0.0613 0.132 Uiso 1 1 calc R
C12 C 0.6625(7) 0.2877(4) 0.1683(3) 0.0485(18) Uani 1 1 d .
C13 C 0.6636(10) 0.3381(7) 0.2040(4) 0.072(3) Uani 1 1 d .
H13 H 0.7313 0.3428 0.2212 0.102 Uiso 1 1 calc R
C14 C 0.5658(11) 0.3805(7) 0.2138(4) 0.072(4) Uani 1 1 d .
H14 H 0.5688 0.4147 0.2371 0.106 Uiso 1 1 calc R
C15 C 0.4634(10) 0.3734(6) 0.1898(4) 0.067(3) Uani 1 1 d .
H15 H 0.3964 0.4009 0.1973 0.092 Uiso 1 1 calc R
C16 C 0.4621(8) 0.3244(5) 0.1540(3) 0.073(2) Uani 1 1 d .
H16 H 0.3947 0.3198 0.1367 0.080 Uiso 1 1 calc R
C17 C 0.5628(8) 0.2819(4) 0.1442(3) 0.055(2) Uani 1 1 d .
H17 H 0.5608 0.2487 0.1204 0.067 Uiso 1 1 calc R
C18 C 0.7969(9) 0.1696(5) 0.2066(3) 0.052(2) Uani 1 1 d .
C19 C 0.7380(15) 0.1007(7) 0.2067(4) 0.066(4) Uani 1 1 d .
H19 H 0.7003 0.0842 0.1812 0.123 Uiso 1 1 calc R
C20 C 0.7351(2) 0.0575(8) 0.2438(5) 0.074(8) Uani 1 1 d .
H20 H 0.6948 0.0119 0.2431 0.180 Uiso 1 1 calc R
C21 C 0.7881(2) 0.0775(8) 0.2805(4) 0.067(10) Uani 1 1 d .
H21 H 0.7828 0.0468 0.3053 0.193 Uiso 1 1 calc R
C22 C 0.8501(2) 0.1446(8) 0.2824(4) 0.074(7) Uani 1 1 d .
H22 H 0.8897 0.1592 0.3080 0.165 Uiso 1 1 calc R
C23 C 0.8519(13) 0.1892(6) 0.2446(3) 0.058(4) Uani 1 1 d .
H23 H 0.8927 0.2347 0.2455 0.105 Uiso 1 1 calc R
C24 C 0.9178(8) 0.2920(4) 0.1642(2) 0.0488(18) Uani 1 1 d .
C25 C 0.9109(9) 0.3661(5) 0.1511(3) 0.066(2) Uani 1 1 d .
H25 H 0.8389 0.3863 0.1421 0.079 Uiso 1 1 calc R
C26 C 1.0133(13) 0.4111(6) 0.1512(4) 0.078(4) Uani 1 1 d .
H26 H 1.0096 0.4618 0.1436 0.110 Uiso 1 1 calc R
C27 C 1.1183(12) 0.3787(8) 0.1629(4) 0.094(4) Uani 1 1 d .
H27 H 1.1865 0.4077 0.1610 0.113 Uiso 1 1 calc R
C28 C 1.1281(10) 0.3092(7) 0.1763(4) 0.082(3) Uani 1 1 d .
H28 H 1.2006 0.2907 0.1858 0.098 Uiso 1 1 calc R
C29 C 1.0291(8) 0.2637(6) 0.1762(3) 0.062(2) Uani 1 1 d .
H29 H 1.0364 0.2133 0.1841 0.074 Uiso 1 1 calc R

loop_
_atom_site_aniso_label
_atom_site_aniso_U_11
_atom_site_aniso_U_22
_atom_site_aniso_U_33
_atom_site_aniso_U_23
_atom_site_aniso_U_13
_atom_site_aniso_U_12
Ru1 0.0389(3) 0.0320(3) 0.0406(3) -0.0008(2) 0.0013(2) -0.0028(2)
I2 0.0478(4) 0.0518(3) 0.0498(3) -0.0114(2) 0.0127(2) -0.0010(3)
I1 0.0441(4) 0.0511(5) 0.0431(5) -0.0158(4) 0.0234(3) -0.0126(3)
S1 0.0671(13) 0.0472(10) 0.0508(11) 0.0003(8) -0.0072(10) 0.0101(9)
P1 0.0487(11) 0.0360(9) 0.0407(10) 0.0004(7) 0.0049(8) -0.0013(8)
N1 0.044(3) 0.036(3) 0.048(3) -0.001(2) 0.004(3) 0.000(3)
N2 0.097(6) 0.036(3) 0.047(4) 0.003(3) 0.019(4) 0.005(4)
N3 0.061(4) 0.044(3) 0.051(4) -0.004(3) 0.009(3) -0.016(3)
N4 0.039(3) 0.048(3) 0.043(3) -0.012(3) 0.000(3) -0.005(3)
C1 0.044(4) 0.070(5) 0.041(4) -0.015(4) 0.001(3) 0.004(4)
C2 0.050(5) 0.088(7) 0.046(4) -0.007(4) -0.012(4) 0.015(5)
C3 0.061(7) 0.145(11) 0.068(7) 0.013(7) -0.002(5) 0.043(7)
C4 0.050(9) 0.141(17) 0.084(9) 0.000(9) -0.012(7) 0.043(10)
C5 0.041(5) 0.146(14) 0.072(7) -0.033(8) 0.000(5) -0.007(7)
C6 0.035(4) 0.124(9) 0.064(6) -0.035(6) 0.005(4) -0.013(5)
C7 0.053(5) 0.041(4) 0.047(4) -0.003(3) 0.010(3) -0.003(3)
C8 0.050(4) 0.052(4) 0.048(4) 0.006(3) 0.005(3) 0.015(4)
C9 0.078(6) 0.050(4) 0.047(5) 0.000(4) 0.010(4) 0.021(4)
C10 0.119(10) 0.047(5) 0.080(7) 0.009(4) 0.031(6) -0.021(6)
C11 0.129(10) 0.042(5) 0.093(8) -0.005(5) -0.009(7) 0.028(6)
C12 0.054(5) 0.048(4) 0.043(4) 0.003(3) 0.006(3) -0.002(3)
C13 0.075(7) 0.066(9) 0.074(7) -0.036(6) -0.009(5) 0.029(6)
C14 0.089(8) 0.052(8) 0.074(7) -0.038(6) -0.010(6) 0.028(7)
C15 0.071(7) 0.055(6) 0.075(7) -0.024(5) 0.011(6) 0.014(6)
C16 0.068(5) 0.068(6) 0.083(6) -0.019(5) 0.010(5) -0.004(4)
C17 0.056(5) 0.044(4) 0.066(5) 0.001(4) 0.014(4) -0.006(4)
C18 0.056(7) 0.051(5) 0.050(5) 0.002(4) 0.013(4) 0.010(5)
C19 0.064(13) 0.068(7) 0.067(7) 0.002(6) 0.011(8) -0.012(8)
C20 0.067(2) 0.084(9) 0.070(11) 0.031(8) 0.005(14) -0.039(12)
C21 0.065(3) 0.082(9) 0.054(7) 0.024(7) 0.025(12) 0.014(14)
C22 0.077(2) 0.087(9) 0.059(7) 0.019(7) 0.008(10) 0.018(12)
C23 0.056(11) 0.059(6) 0.059(5) 0.001(5) 0.012(6) 0.004(7)
C24 0.061(5) 0.044(4) 0.041(4) -0.007(3) 0.000(4) -0.009(4)
C25 0.075(6) 0.055(5) 0.067(6) 0.010(4) -0.017(5) -0.015(5)
C26 0.073(10) 0.063(6) 0.099(9) 0.001(6) -0.017(7) -0.035(7)
C27 0.088(9) 0.105(10) 0.090(8) -0.002(7) -0.018(7) -0.041(8)
C28 0.063(6) 0.091(8) 0.091(8) -0.029(6) -0.002(6) -0.015(6)
C29 0.058(5) 0.070(5) 0.058(5) -0.017(4) -0.007(4) 0.003(4)

loop_
_atom_type_symbol
_atom_type_description
_atom_type_scat_dispersion_real
_atom_type_scat_dispersion_imag
_atom_type_scat_source
C C 0.0033 0.0016 'International Tables Vol C Tables 4.2.6.8 and 6.1.1.4'
H H 0.0000 0.0000 'International Tables Vol C Tables 4.2.6.8 and 6.1.1.4'
N N 0.0061 0.0033 'International Tables Vol C Tables 4.2.6.8 and 6.1.1.4'
P P 0.1023 0.0942 'International Tables Vol C Tables 4.2.6.8 and 6.1.1.4'
S S 0.1246 0.1234 'International Tables Vol C Tables 4.2.6.8 and 6.1.1.4'
Ru Ru -1.2594 0.8363 'International Tables Vol C Tables 4.2.6.8 and 6.1.1.4'
I I -0.4742 1.8119 'International Tables Vol C Tables 4.2.6.8 and 6.1.1.4'

loop_
_geom_angle_atom_site_label_1
_geom_angle_atom_site_label_2
_geom_angle_atom_site_label_3
_geom_angle
N4 Ru1 N1 77.8(3)
N4 Ru1 S1 85.1(2)
N1 Ru1 S1 162.91(18)
N4 Ru1 P1 94.07(18)
N1 Ru1 P1 91.10(17)
S1 Ru1 P1 88.94(7)
N4 Ru1 I1 172.66(17)
N1 Ru1 I1 101.33(17)
S1 Ru1 I1 95.73(6)
P1 Ru1 I1 93.24(5)
N4 Ru1 I2 84.29(17)
N1 Ru1 I2 86.26(16)
S1 Ru1 I2 93.25(6)
P1 Ru1 I2 177.13(5)
I1 Ru1 I2 88.39(3)
C11 S1 C2 101.9(5)
C11 S1 Ru1 115.8(4)
C2 S1 Ru1 96.9(3)
C24 P1 C18 103.3(4)
C24 P1 C12 104.3(4)
C18 P1 C12 101.2(4)
C24 P1 Ru1 106.9(2)
C18 P1 Ru1 119.7(3)
C12 P1 Ru1 119.4(3)
C7 N1 C8 106.8(6)
C7 N1 Ru1 107.2(5)
C8 N1 Ru1 145.9(5)
C9 N2 C7 107.6(7)
C9 N2 C10 128.0(8)
C7 N2 C10 124.4(9)
N4 N3 C7 109.5(6)
N3 N4 C1 115.8(6)
N3 N4 Ru1 121.6(5)
C1 N4 Ru1 122.2(5)
C2 C1 C6 121.0(9)
C2 C1 N4 116.2(7)
C6 C1 N4 122.9(9)
C3 C2 C1 120.0(10)
C3 C2 S1 121.5(9)
C1 C2 S1 118.3(7)
C4 C3 C2 119.9(14)
C4 C3 H3 120.0
C2 C3 H3 120.0
C5 C4 C3 121.1(13)
C5 C4 H4 119.4
C3 C4 H4 119.4
C4 C5 C6 120.6(12)
C4 C5 H5 119.7
C6 C5 H5 119.7
C1 C6 C5 117.4(12)
C1 C6 H6 121.3
C5 C6 H6 121.3
N3 C7 N1 123.9(7)
N3 C7 N2 126.4(7)
N1 C7 N2 109.6(7)
N1 C8 C9 108.0(8)
N1 C8 H8 126.0
C9 C8 H8 126.0
N2 C9 C8 107.9(8)
N2 C9 H9 126.0
C8 C9 H9 126.0
N2 C10 H10A 109.5
N2 C10 H10B 109.5
H10A C10 H10B 109.5
N2 C10 H10C 109.5
H10A C10 H10C 109.5
H10B C10 H10C 109.5
S1 C11 H11A 109.5
S1 C11 H11B 109.5
H11A C11 H11B 109.5
S1 C11 H11C 109.5
H11A C11 H11C 109.5
H11B C11 H11C 109.5
C17 C12 C13 118.2(8)
C17 C12 P1 121.6(6)
C13 C12 P1 120.1(7)
C14 C13 C12 120.6(10)
C14 C13 H13 119.7
C12 C13 H13 119.7
C13 C14 C15 121.1(10)
C13 C14 H14 119.5
C15 C14 H14 119.5
C14 C15 C16 118.6(10)
C14 C15 H15 120.7
C16 C15 H15 120.7
C15 C16 C17 119.7(10)
C15 C16 H16 120.2
C17 C16 H16 120.2
C12 C17 C16 121.8(8)
C12 C17 H17 119.1
C16 C17 H17 119.1
C23 C18 C19 116.4(9)
C23 C18 P1 124.3(8)
C19 C18 P1 119.3(8)
C20 C19 C18 120.5(13)
C20 C19 H19 119.8
C18 C19 H19 119.8
C21 C20 C19 122.5(15)
C21 C20 H20 118.8
C19 C20 H20 118.8
C20 C21 C22 120.1(12)
C20 C21 H21 120.0
C22 C21 H21 120.0
C21 C22 C23 117.4(15)
C21 C22 H22 121.3
C23 C22 H22 121.3
C18 C23 C22 123.1(13)
C18 C23 H23 118.4
C22 C23 H23 118.4
C25 C24 C29 117.9(8)
C25 C24 P1 120.6(7)
C29 C24 P1 120.5(6)
C24 C25 C26 119.6(10)
C24 C25 H25 120.2
C26 C25 H25 120.2
C27 C26 C25 118.5(10)
C27 C26 H26 120.7
C25 C26 H26 120.7
C28 C27 C26 123.6(12)
C28 C27 H27 118.2
C26 C27 H27 118.2
C27 C28 C29 118.9(12)
C27 C28 H28 120.5
C29 C28 H28 120.5
C28 C29 C24 121.2(10)
C28 C29 H29 119.4
C24 C29 H29 119.4

loop_
_geom_bond_atom_site_label_1
_geom_bond_atom_site_label_2
_geom_bond_distance
Ru1 N4 1.931(6)
Ru1 N1 2.086(6)
Ru1 S1 2.309(2)
Ru1 P1 2.3333(19)
Ru1 I1 2.6903(9)
Ru1 I2 2.7997(8)
S1 C11 1.796(9)
S1 C2 1.801(10)
P1 C24 1.827(8)
P1 C18 1.834(9)
P1 C12 1.840(8)
N1 C7 1.346(10)
N1 C8 1.364(10)
N2 C9 1.343(12)
N2 C7 1.356(10)
N2 C10 1.473(12)
N3 N4 1.312(9)
N3 C7 1.335(11)
N4 C1 1.434(10)
C1 C2 1.373(13)
C1 C6 1.386(12)
C2 C3 1.370(13)
C3 C4 1.36(2)
C3 H3 0.9300
C4 C5 1.35(2)
C4 H4 0.9300
C5 C6 1.404(16)
C5 H5 0.9300
C6 H6 0.9300
C8 C9 1.373(12)
C8 H8 0.9300
C9 H9 0.9300
C10 H10A 0.9600
C10 H10B 0.9600
C10 H10C 0.9600
C11 H11A 0.9600
C11 H11B 0.9600
C11 H11C 0.9600
C12 C17 1.347(12)
C12 C13 1.404(13)
C13 C14 1.371(15)
C13 H13 0.9300
C14 C15 1.374(16)
C14 H14 0.9300
C15 C16 1.389(14)
C15 H15 0.9300
C16 C17 1.398(12)
C16 H16 0.9300
C17 H17 0.9300
C18 C23 1.353(14)
C18 C19 1.392(15)
C19 C20 1.361(17)
C19 H19 0.9300
C20 C21 1.31(2)
C20 H20 0.9300
C21 C22 1.39(3)
C21 H21 0.9300
C22 C23 1.393(16)
C22 H22 0.9300
C23 H23 0.9300
C24 C25 1.377(12)
C24 C29 1.404(12)
C25 C26 1.408(14)
C25 H25 0.9300
C26 C27 1.367(18)
C26 H26 0.9300
C27 C28 1.303(18)
C27 H27 0.9300
C28 C29 1.382(14)
C28 H28 0.9300
C29 H29 0.9300

loop_
_geom_torsion_atom_site_label_1
_geom_torsion_atom_site_label_2
_geom_torsion_atom_site_label_3
_geom_torsion_atom_site_label_4
_geom_torsion
N4 Ru1 S1 C11 -115.4(5)
N1 Ru1 S1 C11 -119.3(7)
P1 Ru1 S1 C11 150.5(5)
I1 Ru1 S1 C11 57.3(5)
I2 Ru1 S1 C11 -31.4(5)
N4 Ru1 S1 C2 -8.5(3)
N1 Ru1 S1 C2 -12.4(7)
P1 Ru1 S1 C2 -102.7(3)
I1 Ru1 S1 C2 164.1(3)
I2 Ru1 S1 C2 75.4(3)
N4 Ru1 P1 C24 1.0(3)
N1 Ru1 P1 C24 -76.9(3)
S1 Ru1 P1 C24 86.0(3)
I1 Ru1 P1 C24 -178.3(3)
N4 Ru1 P1 C18 -115.8(4)
N1 Ru1 P1 C18 166.3(4)
S1 Ru1 P1 C18 -30.8(4)
I1 Ru1 P1 C18 64.9(4)
N4 Ru1 P1 C12 118.8(3)
N1 Ru1 P1 C12 41.0(3)
S1 Ru1 P1 C12 -156.1(3)
I1 Ru1 P1 C12 -60.4(3)
N4 Ru1 N1 C7 0.0(5)
S1 Ru1 N1 C7 4.0(9)
P1 Ru1 N1 C7 94.0(5)
I1 Ru1 N1 C7 -172.5(4)
I2 Ru1 N1 C7 -84.9(5)
N4 Ru1 N1 C8 175.5(9)
S1 Ru1 N1 C8 179.5(6)
P1 Ru1 N1 C8 -90.6(9)
I1 Ru1 N1 C8 3.0(9)
I2 Ru1 N1 C8 90.6(9)
C7 N3 N4 C1 175.5(6)
C7 N3 N4 Ru1 1.9(8)
N1 Ru1 N4 N3 -1.2(5)
S1 Ru1 N4 N3 -180.0(5)
P1 Ru1 N4 N3 -91.4(5)
I2 Ru1 N4 N3 86.2(5)
N1 Ru1 N4 C1 -174.3(6)
S1 Ru1 N4 C1 6.9(5)
P1 Ru1 N4 C1 95.5(5)
I2 Ru1 N4 C1 -86.9(5)
N3 N4 C1 C2 -174.5(7)
Ru1 N4 C1 C2 -1.0(9)
N3 N4 C1 C6 3.7(10)
Ru1 N4 C1 C6 177.1(6)
C6 C1 C2 C3 -0.7(13)
N4 C1 C2 C3 177.5(8)
C6 C1 C2 S1 173.5(6)
N4 C1 C2 S1 -8.3(10)
C11 S1 C2 C3 -56.2(10)
Ru1 S1 C2 C3 -174.5(8)
C11 S1 C2 C1 129.6(7)
Ru1 S1 C2 C1 11.4(7)
C1 C2 C3 C4 1.0(17)
S1 C2 C3 C4 -173.0(10)
C2 C3 C4 C5 0(2)
C3 C4 C5 C6 -1(2)
C2 C1 C6 C5 -0.4(13)
N4 C1 C6 C5 -178.4(8)
C4 C5 C6 C1 1.3(17)
N4 N3 C7 N1 -2.0(10)
N4 N3 C7 N2 -179.1(7)
C8 N1 C7 N3 -176.3(7)
Ru1 N1 C7 N3 1.1(9)
C8 N1 C7 N2 1.3(8)
Ru1 N1 C7 N2 178.6(5)
C9 N2 C7 N3 176.5(8)
C10 N2 C7 N3 -3.0(13)
C9 N2 C7 N1 -0.9(9)
C10 N2 C7 N1 179.5(8)
C7 N1 C8 C9 -1.1(8)
Ru1 N1 C8 C9 -176.6(7)
C7 N2 C9 C8 0.2(9)
C10 N2 C9 C8 179.7(8)
N1 C8 C9 N2 0.6(9)
C24 P1 C12 C17 140.4(7)
C18 P1 C12 C17 -112.6(7)
Ru1 P1 C12 C17 21.1(8)
C24 P1 C12 C13 -42.5(9)
C18 P1 C12 C13 64.5(9)
Ru1 P1 C12 C13 -161.8(7)
C17 C12 C13 C14 -0.4(17)
P1 C12 C13 C14 -177.6(10)
C12 C13 C14 C15 2(2)
C13 C14 C15 C16 -2.6(19)
C14 C15 C16 C17 2.1(16)
C13 C12 C17 C16 0.0(13)
P1 C12 C17 C16 177.1(7)
C15 C16 C17 C12 -0.8(14)
C24 P1 C18 C23 21.1(10)
C12 P1 C18 C23 -86.6(10)
Ru1 P1 C18 C23 139.8(9)
C24 P1 C18 C19 -160.7(10)
C12 P1 C18 C19 91.6(10)
Ru1 P1 C18 C19 -42.0(11)
C23 C18 C19 C20 1(2)
P1 C18 C19 C20 -176.9(15)
C18 C19 C20 C21 -1(3)
C19 C20 C21 C22 -1(4)
C20 C21 C22 C23 2(3)
C19 C18 C23 C22 -1(2)
P1 C18 C23 C22 177.5(12)
C21 C22 C23 C18 -1(3)
C18 P1 C24 C25 -142.8(7)
C12 P1 C24 C25 -37.4(8)
Ru1 P1 C24 C25 90.0(7)
C18 P1 C24 C29 48.3(7)
C12 P1 C24 C29 153.7(7)
Ru1 P1 C24 C29 -78.8(7)
C29 C24 C25 C26 -1.9(13)
P1 C24 C25 C26 -171.0(8)
C24 C25 C26 C27 2.7(17)
C25 C26 C27 C28 -4(2)
C26 C27 C28 C29 5(2)
C27 C28 C29 C24 -3.6(16)
C25 C24 C29 C28 2.3(13)
P1 C24 C29 C28 171.5(7)
